data_8101222
loop_
_publ_author_name
'Rabe, Susanne'
'M\"uller, Ulrich'

_publ_section_title
;
Crystal structure of tantalum pentachloride, (TaCl~5~)~2~
;
_journal_issue 1
_journal_name_full 'Zeitschrift f\"ur Kristallographie - New Crystal Structures'
_journal_page_first 1
_journal_page_last 2
_journal_volume 215
_journal_year 2000
_chemical_formula_moiety (TaCl~5~)~2~
_chemical_formula_structural '(Ta Cl5)2'
_chemical_formula_sum 'Cl10 Ta2'
_chemical_formula_weight 716.37
_space_group_IT_number 12
_symmetry_cell_setting monoclinic
_symmetry_space_group_name_Hall '-C 2y'
_symmetry_space_group_name_H-M 'C 1 2/m 1'
_cell_angle_alpha 90.00
_cell_angle_beta 90.62(2)
_cell_angle_gamma 90.00
_cell_formula_units_Z 6
_cell_length_a 18.278(3)
_cell_length_b 17.766(5)
_cell_length_c 5.850(1)
_cell_measurement_temperature 193(2)
_cell_volume 1899.5(7)
_diffrn_ambient_temperature 193(2)
_exptl_crystal_density_diffrn 3.758
_refine_diff_density_rms 0.618
_refine_ls_R_factor_obs 0.0610
_refine_ls_wR_factor_obs 0.1699
_cod_original_sg_symbol_H-M 'C 2/m'
_cod_database_code 8101222

loop_
_symmetry_equiv_pos_as_xyz
'x, y, z'
'x, -y, z'
'x+1/2, y+1/2, z'
'x+1/2, -y+1/2, z'
'-x, -y, -z'
'-x, y, -z'
'-x+1/2, -y+1/2, -z'
'-x+1/2, y+1/2, -z'

loop_
_atom_site_label
_atom_site_type_symbol
_atom_site_fract_x
_atom_site_fract_y
_atom_site_fract_z
_atom_site_U_iso_or_equiv
_atom_site_adp_type
_atom_site_occupancy
_atom_site_calc_flag
_atom_site_refinement_flags
_atom_site_disorder_assembly
_atom_site_disorder_group
Ta1 Ta 0.0000 0.11061(5) 0.0000 0.0110(4) Uani 1 d S . .
Ta2 Ta 0.33335(3) 0.11067(3) 0.52283(10) 0.0111(4) Uani 1 d . . .
Cl1 Cl 0.0520(3) 0.0000 0.2250(8) 0.0123(10) Uani 1 d S . .
Cl2 Cl 0.0560(2) 0.1915(2) 0.2408(7) 0.0229(9) Uani 1 d . . .
Cl3 Cl 0.1021(2) 0.0974(2) -0.2265(7) 0.0222(9) Uani 1 d . . .
Cl4 Cl 0.2806(3) 0.0000 0.7446(8) 0.0131(10) Uani 1 d S . .
Cl5 Cl 0.2774(2) 0.1913(2) 0.7611(7) 0.0215(9) Uani 1 d . . .
Cl6 Cl 0.2316(2) 0.0976(2) 0.2893(7) 0.0193(9) Uani 1 d . . .
Cl7 Cl 0.3858(3) 0.0000 0.3014(8) 0.0136(10) Uani 1 d S . .
Cl8 Cl 0.3891(2) 0.1911(2) 0.2845(7) 0.0217(9) Uani 1 d . . .
Cl9 Cl 0.4349(2) 0.0981(2) 0.7560(7) 0.0195(9) Uani 1 d . . .

loop_
_atom_site_aniso_label
_atom_site_aniso_U_11
_atom_site_aniso_U_22
_atom_site_aniso_U_33
_atom_site_aniso_U_23
_atom_site_aniso_U_13
_atom_site_aniso_U_12
Ta1 0.0112(6) 0.0047(6) 0.0173(6) 0.000 0.0016(3) 0.000
Ta2 0.0109(5) 0.0058(5) 0.0166(5) -0.0004(2) 0.0004(3) 0.0000(2)
Cl1 0.015(2) 0.004(2) 0.018(2) 0.000 -0.0002(18) 0.000
Cl2 0.023(2) 0.016(2) 0.029(2) -0.0043(16) -0.0034(16) -0.0035(17)
Cl3 0.023(2) 0.014(2) 0.030(2) 0.0012(15) 0.0088(16) 0.0022(17)
Cl4 0.016(2) 0.005(2) 0.018(2) 0.000 0.0064(19) 0.000
Cl5 0.021(2) 0.015(2) 0.029(2) -0.0036(15) 0.0038(15) 0.0018(16)
Cl6 0.016(2) 0.016(2) 0.026(2) 0.0052(15) -0.0027(15) -0.0013(16)
Cl7 0.019(3) 0.002(2) 0.020(2) 0.000 0.0062(19) 0.000
Cl8 0.023(2) 0.015(2) 0.0272(19) 0.0022(15) 0.0042(15) -0.0044(17)
Cl9 0.018(2) 0.018(2) 0.0229(19) -0.0015(14) -0.0027(14) -0.0015(16)

loop_
_geom_bond_atom_site_label_1
_geom_bond_atom_site_label_2
_geom_bond_distance
_geom_bond_site_symmetry_2
_geom_bond_publ_flag
Ta1 Cl1 2.543(3) . ?
Ta1 Cl2 2.251(4) . ?
Ta1 Cl3 2.312(4) . ?
Ta2 Cl4 2.551(3) . ?
Ta2 Cl5 2.252(4) . ?
Ta2 Cl6 2.308(4) . ?
Ta2 Cl7 2.547(3) . ?
Ta2 Cl8 2.248(4) . ?
Ta2 Cl9 2.302(4) . ?
